data_4115227
loop_
_publ_author_name
'Rachel S. Dickins'
'Silvio Aime'
'Andrei S. Batsanov'
'Andrew Beeby'
'Mauro Botta'
'James I. Bruce'
'Judith A. K. Howard'
'Christine S. Love'
'David Parker'
'Robert D. Peacock'
'Horst Puschmann'

_publ_contact_author 'Andrei S.Batsanov'
_publ_contact_author_email a.s.batsanov@durham.ac.uk
_publ_section_title
;
 Structural, Luminescence, and NMR Studies of the Reversible Binding of
 Acetate, Lactate, Citrate, and Selected Amino Acids to Chiral Diaqua
 Ytterbium, Gadolinium, and Europium Complexes
;
_journal_name_full 'Journal of the American Chemical Society'
_journal_page_first 12697
_journal_page_last 12705
_journal_paper_doi 10.1021/ja020836x
_journal_volume 124
_journal_year 2002
_chemical_absolute_configuration ad
_chemical_formula_moiety 'C44 H58 Eu N7 O10,11(H2 O)'
_chemical_formula_sum 'C44 H80 Eu N7 O21'
_chemical_formula_weight 1195.11
_chemical_name_systematic
; 
 ? 
;
_space_group_IT_number 4
_symmetry_cell_setting triclinic
_symmetry_space_group_name_Hall 'P 2yb'
_symmetry_space_group_name_H-M 'P 1 21 1'
_atom_sites_solution_hydrogens geom
_atom_sites_solution_primary direct
_atom_sites_solution_secondary difmap
_cell_angle_alpha 90.00
_cell_angle_beta 93.776(4)
_cell_angle_gamma 90.00
_cell_formula_units_Z 2
_cell_length_a 11.4255(17)
_cell_length_b 19.727(3)
_cell_length_c 11.9028(18)
_cell_measurement_reflns_used 957
_cell_measurement_temperature 100
_cell_measurement_theta_max 19.64
_cell_measurement_theta_min 12.03
_cell_volume 2677.0(7)
_computing_cell_refinement 'SMART version 5.060 (Bruker, 1999)'
_computing_data_collection 'SMART version 5.060 (Bruker, 1999)'
_computing_data_reduction 'SAINT version 6.02A (Bruker, 2001)'
_computing_molecular_graphics 'SHELXTL version 5.10 (Bruker, 1997)'
_computing_publication_material 'SHELXTL version 5.10 (Bruker, 1997)'
_computing_structure_refinement 'SHELXL-97 (Sheldrick, 1997)'
_computing_structure_solution 'SHELXS-97 (Sheldrick, 1990)'
_diffrn_ambient_temperature 100
_diffrn_detector_area_resol_mean 8
_diffrn_measured_fraction_theta_full 0.999
_diffrn_measured_fraction_theta_max 0.999
_diffrn_measurement_device_type 'SMART CCD 1K area detector'
_diffrn_measurement_method \w-scans
_diffrn_radiation_monochromator graphite
_diffrn_radiation_source 'fine-focus sealed tube'
_diffrn_radiation_type MoK\a
_diffrn_radiation_wavelength 0.71073
_diffrn_reflns_av_R_equivalents 0.0488
_diffrn_reflns_av_sigmaI/netI 0.0533
_diffrn_reflns_limit_h_max 14
_diffrn_reflns_limit_h_min -14
_diffrn_reflns_limit_k_max 25
_diffrn_reflns_limit_k_min -25
_diffrn_reflns_limit_l_max 15
_diffrn_reflns_limit_l_min -15
_diffrn_reflns_number 28099
_diffrn_reflns_theta_full 27.50
_diffrn_reflns_theta_max 27.50
_diffrn_reflns_theta_min 1.71
_exptl_absorpt_coefficient_mu 1.253
_exptl_absorpt_correction_T_max 1.0000
_exptl_absorpt_correction_T_min 0.8514
_exptl_absorpt_correction_type multi-scan
_exptl_absorpt_process_details 'SADABS (G.M.Sheldrick, 1998)'
_exptl_crystal_colour colourless
_exptl_crystal_density_diffrn 1.483
_exptl_crystal_description block
_exptl_crystal_F_000 1248
_exptl_crystal_size_max 0.2
_exptl_crystal_size_mid 0.2
_exptl_crystal_size_min 0.08
_refine_diff_density_max 0.642
_refine_diff_density_min -0.639
_refine_diff_density_rms 0.075
_refine_ls_abs_structure_details 'Flack H D (1983), Acta Cryst. A39, 876-881'
_refine_ls_abs_structure_Flack -0.015(6)
_refine_ls_extinction_method none
_refine_ls_goodness_of_fit_ref 1.018
_refine_ls_hydrogen_treatment mixed
_refine_ls_matrix_type full
_refine_ls_number_parameters 754
_refine_ls_number_reflns 12191
_refine_ls_number_restraints 1
_refine_ls_restrained_S_all 1.018
_refine_ls_R_factor_all 0.0374
_refine_ls_R_factor_gt 0.0304
_refine_ls_shift/su_max 0.002
_refine_ls_shift/su_mean 0.000
_refine_ls_structure_factor_coef Fsqd
_refine_ls_weighting_details 'calc w=1/[\s^2^(Fo^2^)+(0.0373P)^2^+0.0000P] where P=(Fo^2^+2Fc^2^)/3'
_refine_ls_weighting_scheme calc
_refine_ls_wR_factor_gt 0.0675
_refine_ls_wR_factor_ref 0.0705
_reflns_Friedel_coverage 0.93
_reflns_number_gt 11102
_reflns_number_total 12191
_reflns_threshold_expression I>2\s(I)
_cod_data_source_file ja020836x_1.cif
_cod_data_source_block EuL1.citrate
_cod_database_code 4115227

loop_
_symmetry_equiv_pos_as_xyz
'x, y, z'
'-x, y+1/2, -z'

loop_
_atom_site_label
_atom_site_type_symbol
_atom_site_fract_x
_atom_site_fract_y
_atom_site_fract_z
_atom_site_U_iso_or_equiv
_atom_site_adp_type
_atom_site_occupancy
_atom_site_symmetry_multiplicity
_atom_site_calc_flag
_atom_site_refinement_flags
Eu Eu 0.794558(11) 0.750159(9) 0.650204(11) 0.00983(4) Uani 1 1 d .
O1 O 0.8099(2) 0.83461(14) 0.7948(2) 0.0157(6) Uani 1 1 d .
O2 O 0.6901(2) 0.83526(12) 0.5514(2) 0.0133(5) Uani 1 1 d .
O3 O 0.8392(2) 0.71917(12) 0.4647(2) 0.0133(5) Uani 1 1 d .
O4 O 0.9426(2) 0.82956(13) 0.5849(2) 0.0124(5) Uani 1 1 d .
O5 O 0.9890(2) 0.72785(11) 0.7190(2) 0.0149(5) Uani 1 1 d .
O6 O 1.17930(17) 0.7527(2) 0.74576(18) 0.0176(4) Uani 1 1 d .
O7 O 1.0782(2) 1.00944(14) 0.7265(2) 0.0198(6) Uani 1 1 d .
O8 O 0.9635(2) 0.96222(13) 0.5891(2) 0.0206(6) Uani 1 1 d .
O9 O 1.1158(2) 0.71689(14) 0.4995(2) 0.0200(6) Uani 1 1 d .
O10 O 1.2074(3) 0.78054(15) 0.3783(2) 0.0284(7) Uani 1 1 d .
N1 N 0.5956(2) 0.77032(13) 0.7597(2) 0.0135(6) Uani 1 1 d .
N2 N 0.5968(2) 0.70583(14) 0.5343(2) 0.0117(6) Uani 1 1 d .
N3 N 0.8032(3) 0.61836(15) 0.6146(3) 0.0137(6) Uani 1 1 d .
N4 N 0.7907(3) 0.67993(17) 0.8340(3) 0.0144(7) Uani 1 1 d .
N10 N 0.7393(3) 0.90846(15) 0.9184(3) 0.0165(6) Uani 1 1 d .
H10 H 0.6783 0.9206 0.9552 0.020 Uiso 1 1 calc R
N20 N 0.5623(3) 0.87650(15) 0.4188(3) 0.0157(6) Uani 1 1 d .
H20 H 0.5094 0.8687 0.3632 0.019 Uiso 1 1 calc R
N30 N 0.9042(2) 0.64675(14) 0.3362(2) 0.0125(6) Uani 1 1 d .
H30 H 0.9269 0.6055 0.3198 0.015 Uiso 1 1 calc R
C1 C 0.4887(3) 0.76475(15) 0.6807(3) 0.0136(8) Uani 1 1 d .
H1A H 0.4807 0.8064 0.6343 0.016 Uiso 1 1 calc R
H1B H 0.4184 0.7610 0.7247 0.016 Uiso 1 1 calc R
C2 C 0.4952(3) 0.70384(19) 0.6045(3) 0.0163(7) Uani 1 1 d .
H2A H 0.4998 0.6623 0.6511 0.020 Uiso 1 1 calc R
H2B H 0.4224 0.7014 0.5548 0.020 Uiso 1 1 calc R
C3 C 0.6185(3) 0.6369(2) 0.4892(3) 0.0151(7) Uani 1 1 d .
H3A H 0.6640 0.6407 0.4216 0.018 Uiso 1 1 calc R
H3B H 0.5426 0.6151 0.4665 0.018 Uiso 1 1 calc R
C4 C 0.6857(3) 0.59265(18) 0.5765(3) 0.0176(7) Uani 1 1 d .
H4A H 0.6384 0.5881 0.6428 0.021 Uiso 1 1 calc R
H4B H 0.6945 0.5468 0.5442 0.021 Uiso 1 1 calc R
C5 C 0.8442(3) 0.58200(18) 0.7198(3) 0.0170(7) Uani 1 1 d .
H5A H 0.9294 0.5899 0.7350 0.020 Uiso 1 1 calc R
H5B H 0.8319 0.5327 0.7090 0.020 Uiso 1 1 calc R
C6 C 0.7802(3) 0.60525(19) 0.8201(3) 0.0184(8) Uani 1 1 d .
H6A H 0.6964 0.5926 0.8093 0.022 Uiso 1 1 calc R
H6B H 0.8138 0.5824 0.8890 0.022 Uiso 1 1 calc R
C7 C 0.7071(3) 0.70654(19) 0.9129(3) 0.0173(7) Uani 1 1 d .
H7A H 0.7381 0.7491 0.9476 0.021 Uiso 1 1 calc R
H7B H 0.6975 0.6732 0.9738 0.021 Uiso 1 1 calc R
C8 C 0.5891(3) 0.72004(19) 0.8506(3) 0.0171(7) Uani 1 1 d .
H8A H 0.5579 0.6770 0.8181 0.021 Uiso 1 1 calc R
H8B H 0.5335 0.7364 0.9049 0.021 Uiso 1 1 calc R
C10 C 0.6014(3) 0.83972(18) 0.8062(3) 0.0150(7) Uani 1 1 d .
H10B H 0.5530 0.8422 0.8721 0.018 Uiso 1 1 calc R
H10C H 0.5685 0.8719 0.7487 0.018 Uiso 1 1 calc R
C11 C 0.7263(3) 0.86014(18) 0.8418(3) 0.0145(7) Uani 1 1 d .
C12 C 0.8521(3) 0.94258(18) 0.9442(3) 0.0172(7) Uani 1 1 d .
H12 H 0.9112 0.9209 0.8974 0.021 Uiso 1 1 calc R
C13 C 0.8407(3) 1.0168(2) 0.9084(3) 0.0230(8) Uani 1 1 d .
H13A H 0.8133 1.0192 0.8288 0.034 Uiso 1 1 calc R
H13B H 0.9172 1.0391 0.9195 0.034 Uiso 1 1 calc R
H13C H 0.7842 1.0396 0.9540 0.034 Uiso 1 1 calc R
C14 C 0.8942(3) 0.93356(18) 1.0674(3) 0.0175(7) Uani 1 1 d .
C15 C 0.9874(4) 0.8909(2) 1.0957(4) 0.0305(10) Uani 1 1 d .
H15 H 1.0245 0.8670 1.0386 0.037 Uiso 1 1 calc R
C16 C 1.0275(4) 0.8828(3) 1.2096(5) 0.0458(15) Uani 1 1 d .
H16 H 1.0914 0.8534 1.2293 0.055 Uiso 1 1 calc R
C17 C 0.9738(4) 0.9176(3) 1.2915(4) 0.0449(14) Uani 1 1 d .
H17 H 1.0009 0.9122 1.3682 0.054 Uiso 1 1 calc R
C18 C 0.8816(4) 0.9602(3) 1.2642(4) 0.0351(11) Uani 1 1 d .
H18 H 0.8453 0.9841 1.3218 0.042 Uiso 1 1 calc R
C19 C 0.8416(4) 0.9683(2) 1.1531(3) 0.0228(8) Uani 1 1 d .
H19 H 0.7774 0.9978 1.1346 0.027 Uiso 1 1 calc R
C20 C 0.5763(3) 0.7552(3) 0.4400(2) 0.0133(6) Uani 1 1 d .
H20A H 0.4921 0.7550 0.4144 0.016 Uiso 1 1 calc R
H20B H 0.6216 0.7410 0.3760 0.016 Uiso 1 1 calc R
C21 C 0.6119(3) 0.8257(2) 0.4747(3) 0.0125(7) Uani 1 1 d .
C22 C 0.5950(3) 0.94664(18) 0.4493(3) 0.0155(7) Uani 1 1 d .
H22 H 0.6822 0.9486 0.4637 0.019 Uiso 1 1 calc R
C23 C 0.5608(3) 0.9930(2) 0.3502(3) 0.0208(8) Uani 1 1 d .
H23A H 0.5994 0.9775 0.2837 0.031 Uiso 1 1 calc R
H23B H 0.5855 1.0394 0.3686 0.031 Uiso 1 1 calc R
H23C H 0.4755 0.9917 0.3346 0.031 Uiso 1 1 calc R
C24 C 0.5391(3) 0.96670(18) 0.5574(3) 0.0159(7) Uani 1 1 d .
C25 C 0.6044(3) 1.00020(19) 0.6427(3) 0.0195(8) Uani 1 1 d .
H25 H 0.6843 1.0109 0.6335 0.023 Uiso 1 1 calc R
C26 C 0.5542(3) 1.01819(19) 0.7413(3) 0.0215(8) Uani 1 1 d .
H26 H 0.5996 1.0412 0.7991 0.026 Uiso 1 1 calc R
C27 C 0.4388(3) 1.0028(2) 0.7557(3) 0.0226(8) Uani 1 1 d .
H27 H 0.4049 1.0146 0.8238 0.027 Uiso 1 1 calc R
C28 C 0.3722(3) 0.9702(2) 0.6710(3) 0.0212(8) Uani 1 1 d .
H28 H 0.2920 0.9604 0.6802 0.025 Uiso 1 1 calc R
C29 C 0.4228(3) 0.95151(18) 0.5722(3) 0.0176(7) Uani 1 1 d .
H29 H 0.3772 0.9283 0.5147 0.021 Uiso 1 1 calc R
C30 C 0.8887(3) 0.60749(18) 0.5291(3) 0.0161(7) Uani 1 1 d .
H30B H 0.8764 0.5622 0.4947 0.019 Uiso 1 1 calc R
H30C H 0.9692 0.6091 0.5653 0.019 Uiso 1 1 calc R
C31 C 0.8751(3) 0.66120(17) 0.4392(3) 0.0126(7) Uani 1 1 d .
C32 C 0.8988(3) 0.69948(17) 0.2490(3) 0.0139(7) Uani 1 1 d .
H32 H 0.9397 0.7407 0.2810 0.017 Uiso 1 1 calc R
C33 C 0.9658(3) 0.6746(2) 0.1497(3) 0.0212(8) Uani 1 1 d .
H33A H 1.0464 0.6631 0.1761 0.032 Uiso 1 1 calc R
H33B H 0.9670 0.7104 0.0927 0.032 Uiso 1 1 calc R
H33C H 0.9269 0.6343 0.1167 0.032 Uiso 1 1 calc R
C34 C 0.7729(4) 0.7187(2) 0.2150(4) 0.0144(9) Uani 1 1 d .
C35 C 0.7436(4) 0.7865(2) 0.1947(4) 0.0167(10) Uani 1 1 d .
H35 H 0.8023 0.8205 0.2035 0.020 Uiso 1 1 calc R
C36 C 0.6286(4) 0.8045(2) 0.1615(3) 0.0189(8) Uani 1 1 d .
H36 H 0.6091 0.8507 0.1476 0.023 Uiso 1 1 calc R
C37 C 0.5423(3) 0.7548(3) 0.1488(3) 0.0227(8) Uani 1 1 d .
H37 H 0.4634 0.7671 0.1278 0.027 Uiso 1 1 calc R
C38 C 0.5721(4) 0.6868(2) 0.1669(3) 0.0186(8) Uani 1 1 d .
H38 H 0.5135 0.6527 0.1574 0.022 Uiso 1 1 calc R
C39 C 0.6866(3) 0.66911(19) 0.1987(3) 0.0167(7) Uani 1 1 d .
H39 H 0.7065 0.6227 0.2094 0.020 Uiso 1 1 calc R
C40 C 1.0787(3) 0.76412(16) 0.7033(3) 0.0134(9) Uani 1 1 d .
C41 C 1.0607(3) 0.82967(17) 0.6342(3) 0.0128(7) Uani 1 1 d .
C42 C 1.0732(3) 0.88888(17) 0.7193(3) 0.0128(7) Uani 1 1 d .
H42A H 1.0257 0.8783 0.7837 0.015 Uiso 1 1 calc R
H42B H 1.1562 0.8916 0.7485 0.015 Uiso 1 1 calc R
C43 C 1.0358(3) 0.95886(17) 0.6729(3) 0.0145(7) Uani 1 1 d .
C44 C 1.1507(3) 0.83377(18) 0.5454(3) 0.0150(7) Uani 1 1 d .
H44A H 1.2292 0.8405 0.5840 0.018 Uiso 1 1 calc R
H44B H 1.1331 0.8743 0.4981 0.018 Uiso 1 1 calc R
C45 C 1.1557(3) 0.7718(2) 0.4681(3) 0.0167(8) Uani 1 1 d .
H45A H 0.930(3) 0.872(2) 0.581(3) 0.007(9) Uiso 1 1 d .
H45B H 0.857(4) 0.689(2) 0.852(4) 0.019(11) Uiso 1 1 d .
O1W O 0.4465(3) 0.46391(17) 0.9680(3) 0.0259(6) Uani 1 1 d .
H1W1 H 0.507(4) 0.449(2) 0.961(4) 0.021(12) Uiso 1 1 d .
H1W2 H 0.437(3) 0.501(2) 0.948(4) 0.011(11) Uiso 1 1 d .
O2W O 0.6705(3) 0.41213(19) 0.9429(3) 0.0248(6) Uani 1 1 d .
H2W1 H 0.677(4) 0.379(3) 0.973(4) 0.015(12) Uiso 1 1 d .
H2W2 H 0.715(5) 0.436(3) 0.975(5) 0.048(18) Uiso 1 1 d .
O3W O 0.1784(3) 0.58470(17) 0.4700(3) 0.0274(7) Uani 1 1 d .
H3W1 H 0.143(4) 0.617(3) 0.469(4) 0.021(12) Uiso 1 1 d .
H3W2 H 0.128(4) 0.560(2) 0.442(4) 0.016(11) Uiso 1 1 d .
O4W O 0.7204(3) 0.17456(16) 0.9537(3) 0.0263(7) Uani 1 1 d .
H4W1 H 0.718(4) 0.172(3) 0.888(5) 0.032(15) Uiso 1 1 d .
H4W2 H 0.782(4) 0.162(2) 0.982(4) 0.025(13) Uiso 1 1 d .
O5W O 0.2444(3) 0.61907(19) 0.7030(3) 0.0367(8) Uani 1 1 d .
H5W1 H 0.232(6) 0.602(3) 0.648(6) 0.06(2) Uiso 1 1 d .
H5W2 H 0.224(5) 0.658(3) 0.707(5) 0.049(17) Uiso 1 1 d .
O6W O 0.4018(3) 0.59380(16) 0.8886(3) 0.0274(7) Uani 1 1 d .
H6W1 H 0.346(5) 0.599(3) 0.840(5) 0.032(14) Uiso 1 1 d .
H6W2 H 0.378(4) 0.616(3) 0.929(5) 0.028(16) Uiso 1 1 d .
O7W O 0.0799(3) 0.63986(18) 0.9020(3) 0.0263(7) Uani 1 1 d .
H7W1 H 0.100(6) 0.613(4) 0.870(6) 0.06(2) Uiso 1 1 d .
H7W2 H 0.064(4) 0.669(2) 0.855(4) 0.016(11) Uiso 1 1 d .
O8W O 0.6812(3) 0.29525(17) 0.0670(3) 0.0309(7) Uani 1 1 d .
H8W1 H 0.724(4) 0.294(2) 0.116(5) 0.028(14) Uiso 1 1 d .
H8W2 H 0.707(5) 0.264(4) 0.023(6) 0.08(2) Uiso 1 1 d .
O9W O 0.1630(3) 0.99830(16) 0.9466(3) 0.0288(7) Uani 1 1 d .
H9W1 H 0.136(4) 0.996(3) 0.877(5) 0.038(15) Uiso 1 1 d .
H9W2 H 0.117(5) 0.992(3) 0.992(5) 0.045(18) Uiso 1 1 d .
O10W O 1.3466(3) 0.87984(19) 0.2948(3) 0.0302(7) Uani 1 1 d .
H0AW H 1.306(4) 0.853(3) 0.318(4) 0.010(12) Uiso 1 1 d .
H0BW H 1.337(7) 0.885(5) 0.242(8) 0.10(3) Uiso 1 1 d .
O11W O 1.2803(3) 0.6682(2) 0.2755(3) 0.0329(8) Uani 1 1 d .
H1AW H 1.275(6) 0.643(3) 0.305(6) 0.04(2) Uiso 1 1 d .
H1BW H 1.258(4) 0.703(3) 0.312(4) 0.021(12) Uiso 1 1 d .

loop_
_atom_site_aniso_label
_atom_site_aniso_U_11
_atom_site_aniso_U_22
_atom_site_aniso_U_33
_atom_site_aniso_U_23
_atom_site_aniso_U_13
_atom_site_aniso_U_12
Eu 0.01121(6) 0.00884(6) 0.00944(6) -0.00055(10) 0.00072(4) -0.00055(10)
O1 0.0147(13) 0.0179(14) 0.0147(15) -0.0031(11) 0.0021(11) -0.0004(11)
O2 0.0154(12) 0.0113(12) 0.0133(12) -0.0010(10) 0.0012(10) 0.0011(9)
O3 0.0143(12) 0.0109(11) 0.0148(12) -0.0023(10) 0.0016(9) 0.0005(9)
O4 0.0128(12) 0.0081(12) 0.0159(13) -0.0004(10) -0.0032(9) -0.0001(9)
O5 0.0177(13) 0.0115(11) 0.0155(12) 0.0043(9) 0.0011(10) -0.0008(8)
O6 0.0162(10) 0.0145(11) 0.0214(10) 0.0034(18) -0.0040(8) 0.0008(17)
O7 0.0258(15) 0.0128(13) 0.0207(15) -0.0020(11) -0.0002(11) -0.0034(11)
O8 0.0231(14) 0.0154(13) 0.0225(14) 0.0019(11) -0.0044(11) 0.0010(10)
O9 0.0242(15) 0.0154(14) 0.0207(16) -0.0042(12) 0.0043(12) -0.0040(11)
O10 0.0444(18) 0.0218(14) 0.0208(15) -0.0025(11) 0.0158(13) -0.0008(12)
N1 0.0156(14) 0.0109(14) 0.0140(14) -0.0020(10) 0.0009(11) -0.0030(10)
N2 0.0149(14) 0.0098(13) 0.0107(14) -0.0010(11) 0.0016(11) -0.0016(11)
N3 0.0174(15) 0.0110(14) 0.0126(14) 0.0012(11) 0.0002(11) -0.0009(11)
N4 0.0150(17) 0.0150(17) 0.0131(17) -0.0011(13) 0.0005(13) -0.0037(13)
N10 0.0139(14) 0.0176(15) 0.0184(16) -0.0067(12) 0.0044(12) -0.0028(12)
N20 0.0174(15) 0.0161(15) 0.0136(15) 0.0015(12) -0.0001(12) 0.0018(12)
N30 0.0170(14) 0.0088(13) 0.0120(14) -0.0010(11) 0.0024(11) 0.0031(11)
C1 0.0123(14) 0.014(2) 0.0148(16) -0.0033(12) 0.0023(12) -0.0023(11)
C2 0.0133(16) 0.0170(18) 0.0189(19) 0.0007(15) 0.0032(14) -0.0065(14)
C3 0.0162(18) 0.0122(18) 0.0166(19) -0.0036(15) -0.0023(14) -0.0037(15)
C4 0.0215(19) 0.0122(17) 0.0190(19) -0.0017(14) -0.0001(15) -0.0010(14)
C5 0.0260(19) 0.0106(16) 0.0143(18) 0.0035(13) -0.0007(14) 0.0021(14)
C6 0.027(2) 0.0140(18) 0.0140(18) 0.0038(14) -0.0004(15) -0.0012(15)
C7 0.0211(18) 0.0202(19) 0.0110(17) 0.0009(14) 0.0043(14) -0.0011(15)
C8 0.0198(18) 0.0176(17) 0.0147(18) 0.0001(14) 0.0061(14) -0.0028(14)
C10 0.0135(16) 0.0152(17) 0.0168(18) -0.0056(14) 0.0039(13) 0.0009(13)
C11 0.0187(18) 0.0131(17) 0.0119(17) 0.0025(14) 0.0023(14) -0.0027(15)
C12 0.0182(18) 0.0187(18) 0.0151(18) -0.0072(14) 0.0031(14) -0.0044(14)
C13 0.027(2) 0.022(2) 0.020(2) 0.0004(16) -0.0032(16) -0.0070(16)
C14 0.0140(17) 0.0163(18) 0.0221(19) 0.0000(15) -0.0002(14) -0.0056(14)
C15 0.021(2) 0.022(2) 0.048(3) 0.013(2) 0.0045(19) -0.0022(16)
C16 0.018(2) 0.050(3) 0.068(4) 0.039(3) -0.011(2) -0.005(2)
C17 0.032(3) 0.064(4) 0.036(3) 0.022(3) -0.016(2) -0.026(2)
C18 0.044(3) 0.040(3) 0.020(2) 0.003(2) -0.0039(19) -0.020(2)
C19 0.026(2) 0.020(2) 0.023(2) -0.0040(16) 0.0007(16) -0.0052(16)
C20 0.0184(13) 0.0098(17) 0.0114(13) 0.0039(19) -0.0015(10) -0.0008(19)
C21 0.0114(16) 0.0130(18) 0.0139(18) -0.0012(15) 0.0073(13) 0.0015(14)
C22 0.0154(17) 0.0136(17) 0.0177(18) 0.0046(14) 0.0034(14) 0.0030(13)
C23 0.024(2) 0.0177(18) 0.021(2) 0.0057(15) 0.0047(16) 0.0053(15)
C24 0.0192(18) 0.0099(16) 0.0190(18) 0.0052(14) 0.0039(14) 0.0028(13)
C25 0.0185(18) 0.0153(18) 0.025(2) 0.0012(15) 0.0033(15) 0.0012(14)
C26 0.027(2) 0.0179(19) 0.0191(19) -0.0006(15) -0.0034(15) 0.0029(15)
C27 0.029(2) 0.0185(19) 0.021(2) 0.0041(15) 0.0086(16) 0.0086(16)
C28 0.0165(18) 0.0197(19) 0.028(2) 0.0060(16) 0.0059(15) 0.0027(15)
C29 0.0170(18) 0.0156(18) 0.0203(19) 0.0043(15) 0.0010(14) 0.0018(14)
C30 0.0198(18) 0.0122(17) 0.0161(18) 0.0003(14) -0.0017(15) 0.0036(14)
C31 0.0110(15) 0.0131(16) 0.0135(17) -0.0024(13) -0.0001(13) -0.0020(13)
C32 0.0173(17) 0.0120(16) 0.0130(17) 0.0016(13) 0.0040(13) -0.0027(13)
C33 0.024(2) 0.026(2) 0.0143(18) -0.0003(15) 0.0075(15) 0.0004(16)
C34 0.016(2) 0.0183(19) 0.0092(19) -0.0010(15) 0.0040(15) -0.0023(16)
C35 0.026(2) 0.015(2) 0.0088(19) 0.0021(15) -0.0005(16) -0.0058(17)
C36 0.026(2) 0.0167(19) 0.0143(19) 0.0046(15) 0.0043(17) 0.0091(18)
C37 0.0210(15) 0.033(2) 0.0138(14) 0.005(2) -0.0015(11) 0.010(3)
C38 0.021(2) 0.023(2) 0.0118(18) -0.0015(15) 0.0016(16) -0.0068(17)
C39 0.0219(19) 0.0159(18) 0.0120(17) -0.0011(14) -0.0011(14) -0.0016(15)
C40 0.0158(15) 0.014(2) 0.0108(15) -0.0015(12) 0.0008(12) 0.0003(12)
C41 0.0110(16) 0.0098(16) 0.0176(18) 0.0005(13) -0.0003(13) -0.0014(13)
C42 0.0147(16) 0.0117(16) 0.0122(16) -0.0009(13) 0.0011(13) -0.0019(13)
C43 0.0168(17) 0.0110(16) 0.0165(18) -0.0008(14) 0.0080(14) -0.0001(13)
C44 0.0153(17) 0.0125(16) 0.0173(18) 0.0008(14) 0.0032(14) -0.0005(13)
C45 0.0150(18) 0.0195(19) 0.0153(19) -0.0031(14) -0.0012(15) 0.0027(14)
O1W 0.0210(16) 0.0253(17) 0.0322(17) 0.0109(13) 0.0073(12) 0.0049(13)
O2W 0.0250(16) 0.0262(17) 0.0228(16) 0.0016(14) -0.0016(12) 0.0031(13)
O3W 0.0238(16) 0.0186(15) 0.0398(19) -0.0064(14) 0.0029(13) 0.0045(14)
O4W 0.0264(17) 0.0301(17) 0.0226(17) 0.0038(13) 0.0018(13) 0.0041(13)
O5W 0.054(2) 0.0237(18) 0.032(2) -0.0001(15) -0.0003(16) 0.0170(16)
O6W 0.0273(17) 0.0225(16) 0.0326(19) 0.0011(14) 0.0040(15) 0.0026(13)
O7W 0.0322(17) 0.0235(17) 0.0231(16) 0.0085(14) 0.0011(13) 0.0019(13)
O8W 0.0365(18) 0.0292(17) 0.0255(17) -0.0004(14) -0.0103(15) 0.0040(14)
O9W 0.0324(18) 0.0305(17) 0.0226(17) -0.0011(13) -0.0046(15) 0.0016(13)
O10W 0.0243(16) 0.039(2) 0.0259(18) 0.0111(15) -0.0055(14) -0.0100(14)
O11W 0.048(2) 0.0243(19) 0.0282(19) 0.0003(17) 0.0140(16) 0.0072(16)

loop_
_atom_type_symbol
_atom_type_description
_atom_type_scat_dispersion_real
_atom_type_scat_dispersion_imag
_atom_type_scat_source
C C 0.0033 0.0016 'International Tables Vol C Tables 4.2.6.8 and 6.1.1.4'
H H 0.0000 0.0000 'International Tables Vol C Tables 4.2.6.8 and 6.1.1.4'
N N 0.0061 0.0033 'International Tables Vol C Tables 4.2.6.8 and 6.1.1.4'
O O 0.0106 0.0060 'International Tables Vol C Tables 4.2.6.8 and 6.1.1.4'
Cl Cl 0.1484 0.1585 'International Tables Vol C Tables 4.2.6.8 and 6.1.1.4'
Eu Eu -0.1578 3.6682 'International Tables Vol C Tables 4.2.6.8 and 6.1.1.4'

loop_
_geom_angle_atom_site_label_1
_geom_angle_atom_site_label_2
_geom_angle_atom_site_label_3
_geom_angle
C40 O5 Eu 126.4(2)
C41 O4 Eu 121.13(19)
O2 Eu O5 138.45(8)
O2 Eu O3 81.43(8)
O5 Eu O3 91.11(8)
O2 Eu O1 82.65(9)
O5 Eu O1 81.82(9)
O3 Eu O1 146.76(9)
O2 Eu O4 73.91(8)
O5 Eu O4 65.05(8)
O3 Eu O4 71.17(8)
O1 Eu O4 76.45(9)
O2 Eu N4 140.68(10)
O5 Eu N4 71.05(10)
O3 Eu N4 131.50(9)
O1 Eu N4 76.68(11)
O4 Eu N4 130.92(9)
O2 Eu N3 130.69(9)
O5 Eu N3 80.07(8)
O3 Eu N3 65.48(9)
O1 Eu N3 143.13(9)
O4 Eu N3 122.78(9)
N4 Eu N3 67.14(10)
O2 Eu N2 66.08(8)
O5 Eu N2 148.25(9)
O3 Eu N2 70.59(9)
O1 Eu N2 127.51(9)
O4 Eu N2 127.54(8)
N4 Eu N2 101.36(10)
N3 Eu N2 68.85(9)
O2 Eu N1 73.77(8)
O5 Eu N1 131.17(8)
O3 Eu N1 135.95(8)
O1 Eu N1 65.04(9)
O4 Eu N1 132.00(8)
N4 Eu N1 67.24(10)
N3 Eu N1 105.19(9)
N2 Eu N1 66.23(9)
C11 O1 Eu 125.7(2)
C21 O2 Eu 125.3(2)
C31 O3 Eu 123.4(2)
C8 N1 C10 110.6(3)
C8 N1 C1 109.5(3)
C10 N1 C1 108.6(2)
C8 N1 Eu 109.7(2)
C10 N1 Eu 107.27(19)
C1 N1 Eu 111.2(2)
C2 N2 C3 109.6(3)
C2 N2 C20 110.7(3)
C3 N2 C20 110.3(3)
C2 N2 Eu 112.4(2)
C3 N2 Eu 108.95(19)
C20 N2 Eu 104.8(2)
C30 N3 C4 111.6(3)
C30 N3 C5 108.9(3)
C4 N3 C5 108.8(3)
C30 N3 Eu 106.7(2)
C4 N3 Eu 110.2(2)
C5 N3 Eu 110.6(2)
C7 N4 C6 111.8(3)
C7 N4 Eu 113.2(2)
C6 N4 Eu 116.2(2)
C11 N10 C12 122.1(3)
C21 N20 C22 119.9(3)
C31 N30 C32 120.1(3)
N1 C1 C2 111.4(3)
N2 C2 C1 113.0(3)
N2 C3 C4 111.5(3)
N3 C4 C3 114.8(3)
N3 C5 C6 112.0(3)
N4 C6 C5 110.4(3)
N4 C7 C8 110.0(3)
N1 C8 C7 113.0(3)
N1 C10 C11 111.7(3)
O1 C11 N10 123.2(3)
O1 C11 C10 120.2(3)
N10 C11 C10 116.4(3)
N10 C12 C14 111.4(3)
N10 C12 C13 108.9(3)
C14 C12 C13 113.3(3)
C15 C14 C19 118.8(4)
C15 C14 C12 119.7(4)
C19 C14 C12 121.4(3)
C14 C15 C16 120.0(5)
C17 C16 C15 119.6(4)
C18 C17 C16 120.8(5)
C17 C18 C19 120.0(5)
C18 C19 C14 120.8(4)
N2 C20 C21 111.8(3)
O2 C21 N20 121.4(4)
O2 C21 C20 120.6(3)
N20 C21 C20 117.9(3)
N20 C22 C23 109.0(3)
N20 C22 C24 109.7(3)
C23 C22 C24 113.4(3)
C29 C24 C25 118.9(4)
C29 C24 C22 120.6(3)
C25 C24 C22 120.4(3)
C26 C25 C24 120.6(4)
C27 C26 C25 120.2(4)
C26 C27 C28 119.9(4)
C27 C28 C29 120.0(4)
C24 C29 C28 120.3(4)
N3 C30 C31 110.3(3)
O3 C31 N30 121.7(3)
O3 C31 C30 119.1(3)
N30 C31 C30 119.1(3)
N30 C32 C34 111.1(3)
N30 C32 C33 108.6(3)
C34 C32 C33 112.8(3)
C39 C34 C35 119.2(4)
C39 C34 C32 120.8(4)
C35 C34 C32 119.9(4)
C36 C35 C34 120.3(4)
C37 C36 C35 120.0(4)
C36 C37 C38 119.7(4)
C39 C38 C37 120.1(4)
C38 C39 C34 120.6(4)
O6 C40 O5 124.7(3)
O6 C40 C41 117.1(3)
O5 C40 C41 118.0(3)
O4 C41 C44 112.0(3)
O4 C41 C40 107.8(3)
C44 C41 C40 110.0(3)
O4 C41 C42 108.2(3)
C44 C41 C42 112.1(3)
C40 C41 C42 106.4(3)
C43 C42 C41 115.6(3)
O8 C43 O7 124.8(3)
O8 C43 C42 119.1(3)
O7 C43 C42 116.1(3)
C41 C44 C45 115.3(3)
O9 C45 O10 125.0(3)
O9 C45 C44 119.0(3)
O10 C45 C44 115.9(3)

loop_
_geom_bond_atom_site_label_1
_geom_bond_atom_site_label_2
_geom_bond_distance
O5 C40 1.274(4)
O5 Eu 2.358(2)
O6 C40 1.245(4)
O4 C41 1.435(4)
O4 Eu 2.468(2)
O7 C43 1.263(4)
O8 C43 1.254(4)
O9 C45 1.243(4)
O10 C45 1.266(5)
Eu O2 2.332(2)
Eu O3 2.378(2)
Eu O1 2.393(3)
Eu N4 2.592(3)
Eu N3 2.637(3)
Eu N2 2.713(3)
Eu N1 2.722(3)
Eu C21 3.220(4)
Eu C31 3.247(3)
O1 C11 1.244(4)
O2 C21 1.249(4)
O3 C31 1.259(4)
N1 C8 1.474(4)
N1 C10 1.477(4)
N1 C1 1.495(4)
N2 C2 1.475(5)
N2 C3 1.489(5)
N2 C20 1.493(5)
N3 C30 1.472(5)
N3 C4 1.478(4)
N3 C5 1.492(4)
N4 C7 1.480(5)
N4 C6 1.486(5)
N10 C11 1.321(5)
N10 C12 1.468(4)
N20 C21 1.311(5)
N20 C22 1.473(5)
N30 C31 1.323(5)
N30 C32 1.467(4)
C1 C2 1.510(5)
C3 C4 1.524(5)
C5 C6 1.511(5)
C7 C8 1.519(5)
C10 C11 1.516(5)
C12 C14 1.523(5)
C12 C13 1.527(5)
C14 C15 1.382(6)
C14 C19 1.397(6)
C15 C16 1.410(7)
C16 C17 1.371(8)
C17 C18 1.369(8)
C18 C19 1.381(6)
C20 C21 1.499(6)
C22 C23 1.522(5)
C22 C24 1.526(5)
C24 C29 1.385(5)
C24 C25 1.388(5)
C25 C26 1.386(6)
C26 C27 1.374(6)
C27 C28 1.381(6)
C28 C29 1.394(6)
C30 C31 1.507(5)
C32 C34 1.517(5)
C32 C33 1.531(5)
C34 C39 1.394(5)
C34 C35 1.397(5)
C35 C36 1.393(6)
C36 C37 1.392(7)
C37 C38 1.397(7)
C38 C39 1.383(5)
C40 C41 1.539(5)
C41 C44 1.525(5)
C41 C42 1.546(5)
C42 C43 1.537(5)
C44 C45 1.533(5)
